data_4350272
loop_
_publ_author_name
'Bhosekar, Gaurav'
'Jess, Inke'
'N\"ather, Christian'

_publ_section_title
;
 On the preparation of coordination polymers by controlled thermal
 decomposition: synthesis, crystal structures, and thermal properties of
 zinc halide pyrazine coordination compounds.
;
_journal_issue 16
_journal_name_full 'Inorganic chemistry'
_journal_page_first 6508
_journal_page_last 6515
_journal_paper_doi 10.1021/ic060298f
_journal_volume 45
_journal_year 2006
_chemical_formula_sum 'C4 H4 Cl N2 Zn0.5'
_chemical_formula_weight 296.46
_space_group_IT_number 68
_space_group_name_Hall '-C 2a 2ac'
_space_group_name_H-M_alt 'C c c a :2'
_atom_sites_solution_hydrogens geom
_atom_sites_solution_primary direct
_atom_sites_solution_secondary difmap
_audit_creation_method SHELXL-97
_cell_angle_alpha 90.00
_cell_angle_beta 90.00
_cell_angle_gamma 90.00
_cell_formula_units_Z 4
_cell_length_a 10.1630(11)
_cell_length_b 10.6042(15)
_cell_length_c 10.1858(10)
_cell_measurement_temperature 200(2)
_cell_volume 1097.7(2)
_computing_structure_refinement 'SHELXL-97 (Sheldrick, 1997)'
_computing_structure_solution 'SHELXS-97 (Sheldrick, 1990)'
_diffrn_ambient_temperature 200(2)
_diffrn_measured_fraction_theta_full 0.988
_diffrn_measured_fraction_theta_max 0.988
_diffrn_radiation_monochromator graphite
_diffrn_radiation_source 'fine-focus sealed tube'
_diffrn_radiation_type MoK\a
_diffrn_radiation_wavelength 0.71073
_diffrn_reflns_av_R_equivalents 0.0292
_diffrn_reflns_av_sigmaI/netI 0.0167
_diffrn_reflns_limit_h_max 13
_diffrn_reflns_limit_h_min -13
_diffrn_reflns_limit_k_max 13
_diffrn_reflns_limit_k_min -13
_diffrn_reflns_limit_l_max 11
_diffrn_reflns_limit_l_min -13
_diffrn_reflns_number 2840
_diffrn_reflns_theta_full 28.04
_diffrn_reflns_theta_max 28.04
_diffrn_reflns_theta_min 4.00
_exptl_absorpt_coefficient_mu 2.693
_exptl_crystal_density_diffrn 1.794
_exptl_crystal_density_method 'not measured'
_exptl_crystal_F_000 592
_refine_diff_density_max 0.379
_refine_diff_density_min -0.432
_refine_diff_density_rms 0.085
_refine_ls_extinction_coef 0.0068(14)
_refine_ls_extinction_expression Fc^*^=kFc[1+0.001xFc^2^\l^3^/sin(2\q)]^-1/4^
_refine_ls_extinction_method SHELXL
_refine_ls_goodness_of_fit_ref 1.049
_refine_ls_hydrogen_treatment mixed
_refine_ls_matrix_type full
_refine_ls_number_parameters 34
_refine_ls_number_reflns 665
_refine_ls_number_restraints 0
_refine_ls_restrained_S_all 1.049
_refine_ls_R_factor_all 0.0311
_refine_ls_R_factor_gt 0.0260
_refine_ls_shift/su_max 0.000
_refine_ls_shift/su_mean 0.000
_refine_ls_structure_factor_coef Fsqd
_refine_ls_weighting_details 'calc w=1/[\s^2^(Fo^2^)+(0.0462P)^2^+0.7536P] where P=(Fo^2^+2Fc^2^)/3'
_refine_ls_weighting_scheme calc
_refine_ls_wR_factor_gt 0.0692
_refine_ls_wR_factor_ref 0.0725
_reflns_number_gt 570
_reflns_number_total 665
_reflns_threshold_expression >2sigma(I)
_cod_data_source_file ic060298fsi20060221_012628.cif
_cod_data_source_block Compound_I
_cod_original_formula_sum 'C4 H4 Cl N2 Zn0.50'
_cod_database_code 4350272

loop_
_symmetry_equiv_pos_as_xyz
'x, y, z'
'-x+1/2, -y, z'
'-x, y, -z+1/2'
'x+1/2, -y, -z+1/2'
'x+1/2, y+1/2, z'
'-x+1, -y+1/2, z'
'-x+1/2, y+1/2, -z+1/2'
'x+1, -y+1/2, -z+1/2'
'-x, -y, -z'
'x-1/2, y, -z'
'x, -y, z-1/2'
'-x-1/2, y, z-1/2'
'-x+1/2, -y+1/2, -z'
'x, y+1/2, -z'
'x+1/2, -y+1/2, z-1/2'
'-x, y+1/2, z-1/2'

loop_
_atom_site_label
_atom_site_type_symbol
_atom_site_fract_x
_atom_site_fract_y
_atom_site_fract_z
_atom_site_U_iso_or_equiv
_atom_site_adp_type
_atom_site_occupancy
_atom_site_symmetry_multiplicity
_atom_site_calc_flag
_atom_site_refinement_flags
Zn1 Zn 0.0000 0.2500 0.2500 0.00937(19) Uani 1 4 d S
Cl1 Cl 0.0000 0.47768(5) 0.2500 0.0175(2) Uani 1 2 d S
N1 N 0.15365(15) 0.24884(12) 0.09712(15) 0.0129(3) Uani 1 1 d .
C1 C 0.25639(11) 0.32718(12) 0.10274(11) 0.0161(4) Uani 1 1 d .
H1 H 0.2640 0.3834 0.1749 0.019 Uiso 1 1 calc R
C2 C 0.35195(11) 0.32845(12) 0.00601(11) 0.0168(4) Uani 1 1 d R
H2 H 0.4234 0.3858 0.0132 0.020 Uiso 1 1 calc R

loop_
_atom_site_aniso_label
_atom_site_aniso_U_11
_atom_site_aniso_U_22
_atom_site_aniso_U_33
_atom_site_aniso_U_23
_atom_site_aniso_U_13
_atom_site_aniso_U_12
Zn1 0.0070(2) 0.0142(3) 0.0069(2) 0.000 0.000 0.000
Cl1 0.0188(3) 0.0158(4) 0.0180(4) 0.000 0.0048(2) 0.000
N1 0.0106(6) 0.0169(7) 0.0110(7) -0.0031(5) 0.0026(5) -0.0023(5)
C1 0.0159(7) 0.0190(7) 0.0135(7) -0.0063(7) 0.0031(6) -0.0050(7)
C2 0.0138(7) 0.0201(7) 0.0164(7) -0.0064(8) 0.0029(6) -0.0058(7)

loop_
_atom_type_symbol
_atom_type_description
_atom_type_scat_dispersion_real
_atom_type_scat_dispersion_imag
_atom_type_scat_source
C C 0.0033 0.0016 'International Tables Vol C Tables 4.2.6.8 and 6.1.1.4'
H H 0.0000 0.0000 'International Tables Vol C Tables 4.2.6.8 and 6.1.1.4'
N N 0.0061 0.0033 'International Tables Vol C Tables 4.2.6.8 and 6.1.1.4'
Cl Cl 0.1484 0.1585 'International Tables Vol C Tables 4.2.6.8 and 6.1.1.4'
Zn Zn 0.2839 1.4301 'International Tables Vol C Tables 4.2.6.8 and 6.1.1.4'

loop_
_geom_angle_atom_site_label_1
_geom_angle_atom_site_label_2
_geom_angle_atom_site_label_3
_geom_angle
_geom_angle_site_symmetry_1
_geom_angle_site_symmetry_3
N1 Zn1 N1 179.36(6) 8_455 6_455
N1 Zn1 N1 90.16(8) 8_455 3
N1 Zn1 N1 89.84(8) 6_455 3
N1 Zn1 N1 89.84(8) 8_455 .
N1 Zn1 N1 90.16(8) 6_455 .
N1 Zn1 N1 179.36(6) 3 .
N1 Zn1 Cl1 89.68(3) 8_455 .
N1 Zn1 Cl1 89.68(3) 6_455 .
N1 Zn1 Cl1 90.32(3) 3 .
N1 Zn1 Cl1 90.32(3) . .
N1 Zn1 Cl1 90.32(3) 8_455 6_455
N1 Zn1 Cl1 90.32(3) 6_455 6_455
N1 Zn1 Cl1 89.68(3) 3 6_455
N1 Zn1 Cl1 89.68(3) . 6_455
Cl1 Zn1 Cl1 180.0 . 6_455
C2 N1 C1 116.71(12) 13 .
C2 N1 Zn1 121.97(10) 13 .
C1 N1 Zn1 121.32(10) . .
N1 C1 C2 121.62(8) . .
N1 C2 C1 121.67(8) 13 .

loop_
_geom_bond_atom_site_label_1
_geom_bond_atom_site_label_2
_geom_bond_distance
_geom_bond_site_symmetry_2
Zn1 N1 2.2053(15) 8_455
Zn1 N1 2.2053(15) 6_455
Zn1 N1 2.2053(15) 3
Zn1 N1 2.2053(15) .
Zn1 Cl1 2.4143(7) .
Zn1 Cl1 2.4143(7) 6_455
N1 C2 1.3336(18) 13
N1 C1 1.3356(17) .
C1 C2 1.3835 .
C2 N1 1.3336(18) 13
